data_9000136
loop_
_publ_author_name
'Moore, P. B.'

_publ_section_title
;
 The crystal structure of laueite, MnFe2(OH)2(PO4)2(H2O)6.2H2O
;
_journal_name_full 'American Mineralogist'
_journal_page_first 1884
_journal_page_last 1892
_journal_volume 50
_journal_year 1965
_chemical_formula_sum 'Fe2 H4 Mn O18 P2'
_chemical_name_mineral Laueite
_space_group_IT_number 2
_symmetry_space_group_name_Hall '-P 1'
_symmetry_space_group_name_H-M 'P -1'
_cell_angle_alpha 107.92
_cell_angle_beta 110.98
_cell_angle_gamma 71.12
_cell_formula_units_Z 1
_cell_length_a 5.28
_cell_length_b 10.66
_cell_length_c 7.14
_cell_volume 346.573
_database_code_amcsd 0000140
_exptl_crystal_density_diffrn 2.481
_cod_original_formula_sum 'Mn Fe2 P2 O18 H4'
_cod_database_code 9000136

loop_
_space_group_symop_operation_xyz
x,y,z
-x,-y,-z

loop_
_atom_site_label
_atom_site_fract_x
_atom_site_fract_y
_atom_site_fract_z
_atom_site_U_iso_or_equiv
_atom_site_type_symbol
_atom_site_attached_hydrogens
Mn 0.00000 0.00000 0.00000 0.02216 Mn 0
Fe1 0.00000 0.50000 0.00000 0.00899 Fe 0
Fe2 0.00000 0.50000 0.50000 0.00861 Fe 0
P 0.34600 0.67000 0.92790 0.00988 P 0
O1 0.22810 0.11210 0.96200 0.02508 O 0
O2 0.24260 0.00460 0.32180 0.03800 O 0
O3 0.15520 0.50090 0.29520 0.01646 O 0
O4 0.16660 0.65390 0.04100 0.01140 O 0
Wat5 0.26180 0.80160 0.50760 0.03230 O 2
O6 0.27170 0.81880 0.90570 0.01697 O 0
O7 0.34440 0.36730 0.95010 0.01292 O 0
O8 0.29760 0.58000 0.71220 0.01254 O 0
O9 0.24330 0.30720 0.55070 0.01697 O 0

loop_
_cod_changelog_entry_id
_cod_changelog_entry_author
_cod_changelog_entry_date
_cod_changelog_entry_text
1
;cod-tools version 3.8.0
Id: cif_guess_AMCSD_atom_types 9574 2023-05-10 09:00:05Z saulius
;
2023-05-10T18:45:47+03:00
;Derived atom types and hydrogen counts
from atom names that follow the AMCSD naming convention
(Wat == water, O-H == hydroxyl).
;

loop_
_cod_related_entry_id
_cod_related_entry_database
_cod_related_entry_code
1 AMCSD 0000140
